data_4502828
loop_
_publ_author_name
'Li, Yun-Wu'
'Ma, Hong'
'Chen, Yong-Qiang'
'He, Kun-Huan'
'Li, Zuo-Xi'
'Bu, Xian-He'

_publ_section_title
;
 Structure Modulation in Zn(II)--1,4-Bis(imidazol-1-yl)benzene Frameworks
 by Varying Dicarboxylate Anions
;
_journal_issue 1
_journal_name_full 'Crystal Growth &amp; Design'
_journal_page_first 189
_journal_paper_doi 10.1021/cg200926z
_journal_volume 12
_journal_year 2012
_chemical_formula_sum 'C16 H12 N4 O4 Zn'
_chemical_formula_weight 389.69
_chemical_name_systematic
; 
 ? 
;
_space_group_IT_number 15
_symmetry_cell_setting monoclinic
_symmetry_space_group_name_Hall '-C 2yc'
_symmetry_space_group_name_H-M 'C 1 2/c 1'
_atom_sites_solution_hydrogens geom
_atom_sites_solution_primary direct
_atom_sites_solution_secondary difmap
_audit_creation_method SHELXL-97
_cell_angle_alpha 90.00
_cell_angle_beta 123.63(3)
_cell_angle_gamma 90.00
_cell_formula_units_Z 4
_cell_length_a 13.022(3)
_cell_length_b 19.354(4)
_cell_length_c 7.3607(15)
_cell_measurement_reflns_used 6246
_cell_measurement_temperature 293.1
_cell_measurement_theta_max 27.4
_cell_measurement_theta_min 3.3
_cell_volume 1544.6(8)
_computing_cell_refinement PROCESS-AUTO
_computing_data_collection PROCESS-AUTO
_computing_data_reduction CrystalStructure
_computing_publication_material 'CrystalStructure 3.7.0'
_computing_structure_refinement SHELXL
_computing_structure_solution DirectMethod
_diffrn_ambient_temperature 293(2)
_diffrn_measured_fraction_theta_full 0.997
_diffrn_measured_fraction_theta_max 0.997
_diffrn_measurement_device_type SCX-MINI
_diffrn_measurement_method multi-scan
_diffrn_radiation_monochromator graphite
_diffrn_radiation_source 'fine-focus sealed tube'
_diffrn_radiation_type MoK\a
_diffrn_radiation_wavelength 0.71073
_diffrn_reflns_av_R_equivalents 0.0746
_diffrn_reflns_av_sigmaI/netI 0.0637
_diffrn_reflns_limit_h_max 16
_diffrn_reflns_limit_h_min -16
_diffrn_reflns_limit_k_max 24
_diffrn_reflns_limit_k_min -24
_diffrn_reflns_limit_l_max 9
_diffrn_reflns_limit_l_min -9
_diffrn_reflns_number 7916
_diffrn_reflns_theta_full 27.43
_diffrn_reflns_theta_max 27.43
_diffrn_reflns_theta_min 3.68
_exptl_absorpt_coefficient_mu 1.621
_exptl_absorpt_correction_type none
_exptl_crystal_colour colorless
_exptl_crystal_density_diffrn 1.676
_exptl_crystal_density_method 'not measured'
_exptl_crystal_description block
_exptl_crystal_F_000 792
_exptl_crystal_size_max 0.14
_exptl_crystal_size_mid 0.12
_exptl_crystal_size_min 0.10
_refine_diff_density_max 0.440
_refine_diff_density_min -0.574
_refine_diff_density_rms 0.094
_refine_ls_extinction_method none
_refine_ls_goodness_of_fit_ref 1.091
_refine_ls_hydrogen_treatment constr
_refine_ls_matrix_type full
_refine_ls_number_parameters 114
_refine_ls_number_reflns 1763
_refine_ls_number_restraints 0
_refine_ls_restrained_S_all 1.091
_refine_ls_R_factor_all 0.0750
_refine_ls_R_factor_gt 0.0524
_refine_ls_shift/su_max 0.000
_refine_ls_shift/su_mean 0.000
_refine_ls_structure_factor_coef Fsqd
_refine_ls_weighting_details 'calc w=1/[\s^2^(Fo^2^)+(0.0372P)^2^+2.1776P] where P=(Fo^2^+2Fc^2^)/3'
_refine_ls_weighting_scheme calc
_refine_ls_wR_factor_gt 0.0900
_refine_ls_wR_factor_ref 0.0961
_reflns_number_gt 1417
_reflns_number_total 1763
_reflns_threshold_expression >2sigma(I)
_cod_data_source_file cg200926z_si_002.cif
_cod_data_source_block 1
_cod_depositor_comments
;
The following automatic conversions were performed:

'_symmetry_cell_setting' value 'Monoclinic' changed to 'monoclinic'
according to /home/saulius/struct/CIF-dictionaries/cif_core.dic
dictionary named 'cif_core.dic' version 2.4.1 from 2010-06-29.

Automatic conversion script
Id: cif_fix_values 1715 2011-07-08 13:25:40Z adriana 
;
_cod_original_cell_volume 1544.6(6)
_cod_original_sg_symbol_H-M C2/c
_cod_database_code 4502828

loop_
_symmetry_equiv_pos_as_xyz
'x, y, z'
'-x, y, -z+1/2'
'x+1/2, y+1/2, z'
'-x+1/2, y+1/2, -z+1/2'
'-x, -y, -z'
'x, -y, z-1/2'
'-x+1/2, -y+1/2, -z'
'x+1/2, -y+1/2, z-1/2'

loop_
_atom_site_label
_atom_site_type_symbol
_atom_site_fract_x
_atom_site_fract_y
_atom_site_fract_z
_atom_site_U_iso_or_equiv
_atom_site_adp_type
_atom_site_occupancy
_atom_site_symmetry_multiplicity
_atom_site_calc_flag
_atom_site_refinement_flags
Zn1 Zn 0.5000 0.69339(3) 0.7500 0.01702(18) Uani 1 2 d S
O1 O 0.6852(2) 0.66095(14) 0.6708(4) 0.0358(7) Uani 1 1 d .
O2 O 0.5797(2) 0.75493(12) 0.6491(4) 0.0294(6) Uani 1 1 d .
N1 N 0.3883(2) 0.62909(14) 0.4950(5) 0.0224(6) Uani 1 1 d .
N2 N 0.2345(2) 0.56225(15) 0.2552(5) 0.0242(7) Uani 1 1 d .
C1 C 0.4313(4) 0.5829(2) 0.4091(7) 0.0410(10) Uani 1 1 d .
H1 H 0.5122 0.5806 0.4470 0.049 Uiso 1 1 calc R
C2 C 0.3380(3) 0.5416(2) 0.2615(7) 0.0445(11) Uani 1 1 d .
H2 H 0.3427 0.5064 0.1804 0.053 Uiso 1 1 calc R
C3 C 0.2695(3) 0.61512(17) 0.3971(5) 0.0222(8) Uani 1 1 d .
H3 H 0.2167 0.6388 0.4229 0.027 Uiso 1 1 calc R
C4 C 0.1140(3) 0.53099(17) 0.1252(5) 0.0216(7) Uani 1 1 d .
C5 C 0.1053(3) 0.45892(18) 0.1148(5) 0.0264(8) Uani 1 1 d .
H5 H 0.1760 0.4319 0.1929 0.032 Uiso 1 1 calc R
C6 C -0.0093(3) 0.42813(18) -0.0127(6) 0.0265(8) Uani 1 1 d .
H6 H -0.0161 0.3802 -0.0228 0.032 Uiso 1 1 calc R
C13 C 0.6553(3) 0.72235(19) 0.6190(6) 0.0246(8) Uani 1 1 d .
C14 C 0.7075(3) 0.76214(19) 0.5130(6) 0.0278(8) Uani 1 1 d .
H14 H 0.6779 0.8065 0.4629 0.033 Uiso 1 1 calc R

loop_
_atom_site_aniso_label
_atom_site_aniso_U_11
_atom_site_aniso_U_22
_atom_site_aniso_U_33
_atom_site_aniso_U_23
_atom_site_aniso_U_13
_atom_site_aniso_U_12
Zn1 0.0161(3) 0.0162(3) 0.0213(3) 0.000 0.0120(2) 0.000
O1 0.0431(17) 0.0304(15) 0.0499(17) 0.0106(13) 0.0357(15) 0.0042(13)
O2 0.0352(15) 0.0248(14) 0.0466(16) 0.0003(12) 0.0342(14) -0.0020(11)
N1 0.0210(15) 0.0243(16) 0.0252(15) -0.0033(12) 0.0149(13) -0.0017(12)
N2 0.0174(15) 0.0276(16) 0.0254(15) -0.0083(13) 0.0105(13) -0.0036(12)
C1 0.025(2) 0.052(3) 0.051(3) -0.021(2) 0.024(2) -0.0056(19)
C2 0.029(2) 0.056(3) 0.055(3) -0.031(2) 0.028(2) -0.007(2)
C3 0.0233(19) 0.0211(18) 0.0238(18) -0.0014(14) 0.0141(16) -0.0006(14)
C4 0.0193(17) 0.0257(19) 0.0187(17) -0.0044(14) 0.0099(15) -0.0004(15)
C5 0.0220(18) 0.0260(19) 0.0247(19) -0.0021(15) 0.0089(16) 0.0040(15)
C6 0.032(2) 0.0178(17) 0.0291(19) -0.0051(15) 0.0167(18) -0.0038(15)
C13 0.0245(19) 0.027(2) 0.0266(19) 0.0014(15) 0.0170(17) -0.0020(15)
C14 0.032(2) 0.025(2) 0.038(2) 0.0052(16) 0.0266(19) -0.0008(16)

loop_
_atom_type_symbol
_atom_type_description
_atom_type_scat_dispersion_real
_atom_type_scat_dispersion_imag
_atom_type_scat_source
C C 0.0033 0.0016 'International Tables Vol C Tables 4.2.6.8 and 6.1.1.4'
H H 0.0000 0.0000 'International Tables Vol C Tables 4.2.6.8 and 6.1.1.4'
N N 0.0061 0.0033 'International Tables Vol C Tables 4.2.6.8 and 6.1.1.4'
O O 0.0106 0.0060 'International Tables Vol C Tables 4.2.6.8 and 6.1.1.4'
Zn Zn 0.2839 1.4301 'International Tables Vol C Tables 4.2.6.8 and 6.1.1.4'

loop_
_geom_angle_atom_site_label_1
_geom_angle_atom_site_label_2
_geom_angle_atom_site_label_3
_geom_angle
_geom_angle_site_symmetry_1
_geom_angle_site_symmetry_3
O2 Zn1 O2 105.85(14) 2_656 .
O2 Zn1 N1 117.29(11) 2_656 .
O2 Zn1 N1 106.08(11) . .
O2 Zn1 N1 106.08(11) 2_656 2_656
O2 Zn1 N1 117.29(10) . 2_656
N1 Zn1 N1 104.83(16) . 2_656
C13 O2 Zn1 112.4(2) . .
C3 N1 C1 105.5(3) . .
C3 N1 Zn1 130.4(2) . .
C1 N1 Zn1 123.6(2) . .
C3 N2 C2 106.8(3) . .
C3 N2 C4 127.5(3) . .
C2 N2 C4 125.7(3) . .
C2 C1 N1 109.8(3) . .
C2 C1 H1 125.1 . .
N1 C1 H1 125.1 . .
C1 C2 N2 106.3(3) . .
C1 C2 H2 126.9 . .
N2 C2 H2 126.9 . .
N1 C3 N2 111.6(3) . .
N1 C3 H3 124.2 . .
N2 C3 H3 124.2 . .
C6 C4 C5 120.9(3) 5_565 .
C6 C4 N2 120.4(3) 5_565 .
C5 C4 N2 118.7(3) . .
C6 C5 C4 119.4(3) . .
C6 C5 H5 120.3 . .
C4 C5 H5 120.3 . .
C5 C6 C4 119.6(3) . 5_565
C5 C6 H6 120.2 . .
C4 C6 H6 120.2 5_565 .
O1 C13 O2 123.7(3) . .
O1 C13 C14 119.7(3) . .
O2 C13 C14 116.6(3) . .
C14 C14 C13 123.7(4) 7_666 .
C14 C14 H14 118.2 7_666 .
C13 C14 H14 118.2 . .

loop_
_geom_bond_atom_site_label_1
_geom_bond_atom_site_label_2
_geom_bond_distance
_geom_bond_site_symmetry_2
Zn1 O2 1.975(2) 2_656
Zn1 O2 1.975(2) .
Zn1 N1 2.041(3) .
Zn1 N1 2.041(3) 2_656
O1 C13 1.243(4) .
O2 C13 1.287(4) .
N1 C3 1.323(4) .
N1 C1 1.379(5) .
N2 C3 1.348(4) .
N2 C2 1.382(4) .
N2 C4 1.442(4) .
C1 C2 1.354(5) .
C1 H1 0.9300 .
C2 H2 0.9300 .
C3 H3 0.9300 .
C4 C6 1.386(5) 5_565
C4 C5 1.398(5) .
C5 C6 1.383(5) .
C5 H5 0.9300 .
C6 C4 1.386(5) 5_565
C6 H6 0.9300 .
C13 C14 1.501(5) .
C14 C14 1.309(7) 7_666
C14 H14 0.9300 .

loop_
_geom_torsion_atom_site_label_1
_geom_torsion_atom_site_label_2
_geom_torsion_atom_site_label_3
_geom_torsion_atom_site_label_4
_geom_torsion
_geom_torsion_site_symmetry_1
_geom_torsion_site_symmetry_4
O2 Zn1 O2 C13 167.1(3) 2_656 .
N1 Zn1 O2 C13 -67.6(3) . .
N1 Zn1 O2 C13 49.1(3) 2_656 .
O2 Zn1 N1 C3 -8.9(3) 2_656 .
O2 Zn1 N1 C3 -126.8(3) . .
N1 Zn1 N1 C3 108.5(3) 2_656 .
O2 Zn1 N1 C1 -179.3(3) 2_656 .
O2 Zn1 N1 C1 62.8(3) . .
N1 Zn1 N1 C1 -62.0(3) 2_656 .
C3 N1 C1 C2 -0.3(5) . .
Zn1 N1 C1 C2 172.2(3) . .
N1 C1 C2 N2 -0.1(5) . .
C3 N2 C2 C1 0.5(5) . .
C4 N2 C2 C1 -177.8(3) . .
C1 N1 C3 N2 0.6(4) . .
Zn1 N1 C3 N2 -171.1(2) . .
C2 N2 C3 N1 -0.7(4) . .
C4 N2 C3 N1 177.6(3) . .
C3 N2 C4 C6 45.5(5) . 5_565
C2 N2 C4 C6 -136.6(4) . 5_565
C3 N2 C4 C5 -134.7(4) . .
C2 N2 C4 C5 43.2(5) . .
C6 C4 C5 C6 1.1(6) 5_565 .
N2 C4 C5 C6 -178.7(3) . .
C4 C5 C6 C4 -1.1(6) . 5_565
Zn1 O2 C13 O1 -7.6(4) . .
Zn1 O2 C13 C14 171.8(2) . .
O1 C13 C14 C14 -6.1(7) . 7_666
O2 C13 C14 C14 174.5(4) . 7_666
